data_4347639
loop_
_publ_author_name
'Cai, Zhong-Sheng'
'Bao, Song-Song'
'Wang, Xi-Zhang'
'Hu, Zheng'
'Zheng, Li-Min'

_publ_section_title
;
 Multiple-Step Humidity-Induced Single-Crystal to Single-Crystal
 Transformations of a Cobalt Phosphonate: Structural and Proton
 Conductivity Studies.
;
_journal_issue 7
_journal_name_full 'Inorganic chemistry'
_journal_page_first 3706
_journal_page_last 3712
_journal_paper_doi 10.1021/acs.inorgchem.6b00413
_journal_volume 55
_journal_year 2016
_chemical_formula_moiety 'C19 H29 Co2 N2 O16 P4, 3(H4 N)'
_chemical_formula_sum 'C19 H41 Co2 N5 O16 P4'
_chemical_formula_weight 837.31
_space_group_crystal_system monoclinic
_space_group_IT_number 15
_space_group_name_Hall '-C 2yc'
_space_group_name_H-M_alt 'C 1 2/c 1'
_atom_sites_solution_hydrogens mixed
_audit_creation_method SHELXL-2013
_cell_angle_alpha 90
_cell_angle_beta 110.757(5)
_cell_angle_gamma 90
_cell_formula_units_Z 4
_cell_length_a 34.454(11)
_cell_length_b 6.358(2)
_cell_length_c 15.408(5)
_cell_measurement_reflns_used 3173
_cell_measurement_temperature 296(2)
_cell_measurement_theta_max 28.193
_cell_measurement_theta_min 2.528
_cell_volume 3156.2(17)
_computing_cell_refinement SMART
_computing_data_collection 'SMART (Bruker, 2000)'
_computing_data_reduction 'SAINT (Bruker, 2000)'
_computing_molecular_graphics SHELXTL
_computing_publication_material SHELXTL
_computing_structure_refinement 'SHELXL-2013 (Sheldrick, 2013)'
_computing_structure_solution 'SHELXTL (Bruker, 2000)'
_diffrn_ambient_temperature 296(2)
_diffrn_measured_fraction_theta_full 0.999
_diffrn_measured_fraction_theta_max 0.999
_diffrn_measurement_device_type 'Bruker APEX II'
_diffrn_radiation_type MoK\a
_diffrn_radiation_wavelength 0.71073
_diffrn_reflns_av_R_equivalents 0.0245
_diffrn_reflns_av_unetI/netI 0.0267
_diffrn_reflns_Laue_measured_fraction_full 0.999
_diffrn_reflns_Laue_measured_fraction_max 0.999
_diffrn_reflns_limit_h_max 42
_diffrn_reflns_limit_h_min -41
_diffrn_reflns_limit_k_max 7
_diffrn_reflns_limit_k_min -7
_diffrn_reflns_limit_l_max 13
_diffrn_reflns_limit_l_min -19
_diffrn_reflns_number 9177
_diffrn_reflns_point_group_measured_fraction_full 0.999
_diffrn_reflns_point_group_measured_fraction_max 0.999
_diffrn_reflns_theta_full 25.242
_diffrn_reflns_theta_max 25.998
_diffrn_reflns_theta_min 2.529
_exptl_absorpt_coefficient_mu 1.334
_exptl_absorpt_correction_T_max 0.877
_exptl_absorpt_correction_T_min 0.850
_exptl_absorpt_correction_type multi-scan
_exptl_absorpt_process_details 'SADABS(Bruker, 2000)'
_exptl_crystal_colour 'purple red'
_exptl_crystal_density_diffrn 1.762
_exptl_crystal_description block
_exptl_crystal_F_000 1728
_exptl_crystal_size_max 0.200
_exptl_crystal_size_mid 0.100
_exptl_crystal_size_min 0.100
_refine_diff_density_max 0.700
_refine_diff_density_min -0.397
_refine_diff_density_rms 0.067
_refine_ls_extinction_method none
_refine_ls_goodness_of_fit_ref 1.004
_refine_ls_hydrogen_treatment constr
_refine_ls_matrix_type full
_refine_ls_number_parameters 217
_refine_ls_number_reflns 3103
_refine_ls_number_restraints 48
_refine_ls_restrained_S_all 1.013
_refine_ls_R_factor_all 0.0376
_refine_ls_R_factor_gt 0.0312
_refine_ls_shift/su_max 0.000
_refine_ls_shift/su_mean 0.000
_refine_ls_structure_factor_coef Fsqd
_refine_ls_weighting_details 'w=1/[\s^2^(Fo^2^)+(0.0471P)^2^+3.9624P] where P=(Fo^2^+2Fc^2^)/3'
_refine_ls_weighting_scheme calc
_refine_ls_wR_factor_gt 0.0811
_refine_ls_wR_factor_ref 0.0848
_reflns_Friedel_coverage 0.000
_reflns_number_gt 2658
_reflns_number_total 3103
_reflns_threshold_expression 'I > 2\s(I)'
_cod_data_source_file ic6b00413_si_002.cif
_cod_data_source_block 1
_cod_original_cell_volume 3156.1(17)
_cod_original_sg_symbol_H-M 'C 2/c'
_cod_database_code 4347639
_shelx_space_group_comment
;
The symmetry employed for this shelxl refinement is uniquely defined
by the following loop, which should always be used as a source of
symmetry information in preference to the above space-group names.
They are only intended as comments.
;
_shelx_estimated_absorpt_t_min 0.776
_shelx_estimated_absorpt_t_max 0.878
_shelxl_version_number 2013-4

loop_
_space_group_symop_operation_xyz
'x, y, z'
'-x, y, -z+1/2'
'x+1/2, y+1/2, z'
'-x+1/2, y+1/2, -z+1/2'
'-x, -y, -z'
'x, -y, z-1/2'
'-x+1/2, -y+1/2, -z'
'x+1/2, -y+1/2, z-1/2'

loop_
_atom_site_label
_atom_site_type_symbol
_atom_site_fract_x
_atom_site_fract_y
_atom_site_fract_z
_atom_site_U_iso_or_equiv
_atom_site_adp_type
_atom_site_occupancy
_atom_site_site_symmetry_order
_atom_site_calc_flag
_atom_site_refinement_flags_posn
_atom_site_refinement_flags_adp
_atom_site_refinement_flags_occupancy
Co1 Co 0.07755(2) 0.74893(4) -0.07966(2) 0.01688(11) Uani 1 1 d . . .
P2 P 0.10373(2) 1.21830(9) -0.07111(4) 0.01913(15) Uani 1 1 d . . .
P1 P 0.08710(2) 0.78651(10) 0.12778(4) 0.02184(15) Uani 1 1 d . . .
C1 C 0.21592(7) 0.8149(5) 0.06976(18) 0.0298(5) Uani 1 1 d . U .
C2 C 0.23420(9) 0.6590(6) 0.1354(2) 0.0431(7) Uani 1 1 d . U .
H3A H 0.2191 0.5388 0.1372 0.052 Uiso 1 1 calc R U .
C3 C 0.27450(10) 0.6806(7) 0.1980(2) 0.0635(10) Uani 1 1 d . U .
H6 H 0.2862 0.5753 0.2412 0.076 Uiso 1 1 calc R U .
C4 C 0.29712(10) 0.8576(8) 0.1960(3) 0.0669(11) Uani 1 1 d . U .
H5 H 0.3242 0.8717 0.2377 0.080 Uiso 1 1 calc R U .
C5 C 0.27977(9) 1.0124(7) 0.1329(3) 0.0598(10) Uani 1 1 d . U .
H4A H 0.2950 1.1329 0.1324 0.072 Uiso 1 1 calc R U .
C6 C 0.23951(8) 0.9919(5) 0.0694(2) 0.0431(7) Uani 1 1 d . U .
H2 H 0.2283 1.0978 0.0261 0.052 Uiso 1 1 calc R U .
C7 C 0.17295(7) 0.7861(4) -0.00067(17) 0.0244(5) Uani 1 1 d . . .
H1A H 0.1689 0.6375 -0.0154 0.029 Uiso 1 1 calc R U .
H1B H 0.1715 0.8589 -0.0570 0.029 Uiso 1 1 calc R U .
C8 C 0.13768(7) 0.7624(3) 0.11417(16) 0.0208(5) Uani 1 1 d . . .
H7A H 0.1588 0.8285 0.1666 0.025 Uiso 1 1 calc R U .
H7B H 0.1447 0.6147 0.1139 0.025 Uiso 1 1 calc R U .
C9 C 0.13764(7) 1.0966(4) 0.03499(16) 0.0224(5) Uani 1 1 d . . .
H8A H 0.1657 1.1484 0.0491 0.027 Uiso 1 1 calc R U .
H8B H 0.1287 1.1358 0.0858 0.027 Uiso 1 1 calc R U .
N1 N 0.13756(5) 0.8617(3) 0.02710(13) 0.0196(4) Uani 1 1 d . . .
C10 C -0.0072(2) 0.7324(7) -0.2391(5) 0.0287(15) Uani 0.5 1 d . . P
H10B H -0.0173 0.8457 -0.2317 0.043 Uiso 0.5 1 d R U P
O7 O 0.01834(6) 0.6588(3) -0.17492(13) 0.0394(5) Uani 1 1 d . . .
O1 O 0.08679(6) 0.6240(3) 0.19983(12) 0.0372(4) Uani 1 1 d . . .
O2 O 0.05559(5) 0.7416(3) 0.03089(12) 0.0282(4) Uani 1 1 d . . .
O3 O 0.08172(6) 1.0074(3) 0.15971(12) 0.0352(4) Uani 1 1 d . . .
O4 O 0.06611(5) 1.0731(2) -0.10747(11) 0.0254(4) Uani 1 1 d . . .
O5 O 0.09329(6) 1.4344(3) -0.04907(12) 0.0336(4) Uani 1 1 d . . .
O6 O 0.12900(6) 1.2203(3) -0.13741(12) 0.0316(4) Uani 1 1 d . . .
H6A H 0.1147 1.2704 -0.1876 0.047 Uiso 1 1 calc R U .
O1W O 0.10020(6) 0.7373(2) -0.18970(12) 0.0284(4) Uani 1 1 d . . .
H1WA H 0.1004 0.8422 -0.2238 0.043 Uiso 1 1 d R U .
H1WB H 0.0991 0.6237 -0.2196 0.043 Uiso 1 1 d R U .
N3 N 0.03223(7) 0.2878(4) 0.0415(2) 0.0479(7) Uani 1 1 d . . .
H3E H 0.0411 0.4175 0.0628 0.072 Uiso 1 1 d R U .
H3B H 0.0046 0.2789 0.0269 0.072 Uiso 1 1 d R U .
H3C H 0.0356 0.2675 -0.0132 0.072 Uiso 1 1 d R U .
H3D H 0.0471 0.1913 0.0827 0.072 Uiso 1 1 d R U .
N2 N 0.00941(15) 0.7638(7) 0.2304(4) 0.0444(14) Uani 0.5 1 d . . P
H2D H 0.0215 0.8479 0.2796 0.067 Uiso 0.5 1 d R U P
H2E H 0.0000 0.6479 0.2500 0.067 Uiso 1 2 d R U P
H2F H -0.0120 0.8294 0.1873 0.067 Uiso 0.5 1 d R U P
H2H H 0.0283 0.7266 0.2051 0.067 Uiso 0.5 1 d R U P

loop_
_atom_site_aniso_label
_atom_site_aniso_U_11
_atom_site_aniso_U_22
_atom_site_aniso_U_33
_atom_site_aniso_U_23
_atom_site_aniso_U_13
_atom_site_aniso_U_12
Co1 0.01893(18) 0.01650(18) 0.01423(18) -0.00068(11) 0.00466(13) -0.00127(11)
P2 0.0225(3) 0.0187(3) 0.0153(3) 0.0000(2) 0.0057(2) -0.0005(2)
P1 0.0241(3) 0.0270(3) 0.0148(3) 0.0004(2) 0.0074(2) -0.0003(2)
C1 0.0207(12) 0.0435(15) 0.0273(13) -0.0031(11) 0.0111(10) 0.0039(11)
C2 0.0312(14) 0.0588(19) 0.0373(15) 0.0086(14) 0.0098(12) 0.0102(13)
C3 0.0371(17) 0.105(3) 0.0408(18) 0.0061(19) 0.0046(15) 0.0251(19)
C4 0.0220(15) 0.123(3) 0.050(2) -0.029(2) 0.0061(14) 0.0019(18)
C5 0.0314(16) 0.086(3) 0.066(2) -0.0310(19) 0.0220(16) -0.0203(16)
C6 0.0314(14) 0.0535(19) 0.0484(17) -0.0060(14) 0.0191(13) -0.0059(13)
C7 0.0196(11) 0.0321(13) 0.0218(12) -0.0018(10) 0.0078(10) 0.0022(9)
C8 0.0221(11) 0.0222(12) 0.0166(11) 0.0026(8) 0.0049(9) 0.0009(9)
C9 0.0246(12) 0.0205(12) 0.0204(11) 0.0002(9) 0.0059(10) -0.0015(9)
N1 0.0208(9) 0.0187(10) 0.0191(9) 0.0003(7) 0.0067(8) 0.0004(7)
C10 0.030(5) 0.027(3) 0.027(4) 0.002(2) 0.008(3) -0.003(2)
O7 0.0296(10) 0.0525(13) 0.0269(10) -0.0028(9) -0.0012(8) -0.0083(9)
O1 0.0520(12) 0.0349(11) 0.0303(10) 0.0080(8) 0.0216(9) -0.0028(9)
O2 0.0193(8) 0.0474(12) 0.0187(9) -0.0064(7) 0.0078(7) -0.0050(7)
O3 0.0446(11) 0.0343(11) 0.0280(10) -0.0046(8) 0.0146(8) 0.0066(8)
O4 0.0242(8) 0.0215(9) 0.0269(9) 0.0015(7) 0.0045(7) 0.0001(6)
O5 0.0507(11) 0.0195(9) 0.0278(9) 0.0016(7) 0.0105(9) 0.0033(8)
O6 0.0314(10) 0.0437(11) 0.0215(9) 0.0049(7) 0.0118(8) -0.0005(8)
O1W 0.0460(11) 0.0214(9) 0.0215(9) 0.0012(6) 0.0167(8) 0.0008(7)
N3 0.0268(12) 0.0511(16) 0.0639(18) 0.0243(13) 0.0137(12) 0.0045(11)
N2 0.028(3) 0.044(3) 0.049(4) -0.006(2) -0.002(2) 0.0059(19)

loop_
_atom_type_symbol
_atom_type_description
_atom_type_scat_dispersion_real
_atom_type_scat_dispersion_imag
_atom_type_scat_source
C C 0.0033 0.0016 'International Tables Vol C Tables 4.2.6.8 and 6.1.1.4'
H H 0.0000 0.0000 'International Tables Vol C Tables 4.2.6.8 and 6.1.1.4'
N N 0.0061 0.0033 'International Tables Vol C Tables 4.2.6.8 and 6.1.1.4'
O O 0.0106 0.0060 'International Tables Vol C Tables 4.2.6.8 and 6.1.1.4'
P P 0.1023 0.0942 'International Tables Vol C Tables 4.2.6.8 and 6.1.1.4'
Co Co 0.3494 0.9721 'International Tables Vol C Tables 4.2.6.8 and 6.1.1.4'

loop_
_geom_angle_atom_site_label_1
_geom_angle_atom_site_label_2
_geom_angle_atom_site_label_3
_geom_angle
_geom_angle_site_symmetry_1
_geom_angle_site_symmetry_3
O5 Co1 O2 86.26(7) 1_545 .
O5 Co1 O1W 90.42(7) 1_545 .
O2 Co1 O1W 176.66(7) . .
O5 Co1 O4 175.95(6) 1_545 .
O2 Co1 O4 95.24(7) . .
O1W Co1 O4 88.09(6) . .
O5 Co1 O7 90.38(8) 1_545 .
O2 Co1 O7 91.18(7) . .
O1W Co1 O7 88.47(8) . .
O4 Co1 O7 93.35(7) . .
O5 Co1 N1 92.44(7) 1_545 .
O2 Co1 N1 85.18(7) . .
O1W Co1 N1 95.34(7) . .
O4 Co1 N1 83.95(7) . .
O7 Co1 N1 175.24(7) . .
O5 P2 O4 113.53(10) . .
O5 P2 O6 112.19(10) . .
O4 P2 O6 111.28(10) . .
O5 P2 C9 108.59(11) . .
O4 P2 C9 105.37(10) . .
O6 P2 C9 105.26(11) . .
O1 P1 O3 111.00(10) . .
O1 P1 O2 113.56(11) . .
O3 P1 O2 111.24(10) . .
O1 P1 C8 106.24(11) . .
O3 P1 C8 110.12(10) . .
O2 P1 C8 104.32(10) . .
C6 C1 C2 117.6(3) . .
C6 C1 C7 121.5(2) . .
C2 C1 C7 120.8(3) . .
C3 C2 C1 121.1(3) . .
C3 C2 H3A 119.5 . .
C1 C2 H3A 119.5 . .
C4 C3 C2 120.1(4) . .
C4 C3 H6 120.0 . .
C2 C3 H6 120.0 . .
C5 C4 C3 119.8(3) . .
C5 C4 H5 120.1 . .
C3 C4 H5 120.1 . .
C4 C5 C6 120.6(3) . .
C4 C5 H4A 119.7 . .
C6 C5 H4A 119.7 . .
C1 C6 C5 120.8(3) . .
C1 C6 H2 119.6 . .
C5 C6 H2 119.6 . .
C1 C7 N1 116.39(19) . .
C1 C7 H1A 108.2 . .
N1 C7 H1A 108.2 . .
C1 C7 H1B 108.2 . .
N1 C7 H1B 108.2 . .
H1A C7 H1B 107.3 . .
N1 C8 P1 111.72(15) . .
N1 C8 H7A 109.3 . .
P1 C8 H7A 109.3 . .
N1 C8 H7B 109.3 . .
P1 C8 H7B 109.3 . .
H7A C8 H7B 107.9 . .
N1 C9 P2 111.74(15) . .
N1 C9 H8A 109.3 . .
P2 C9 H8A 109.3 . .
N1 C9 H8B 109.3 . .
P2 C9 H8B 109.3 . .
H8A C9 H8B 107.9 . .
C8 N1 C9 110.63(17) . .
C8 N1 C7 112.21(18) . .
C9 N1 C7 111.27(18) . .
C8 N1 Co1 103.45(13) . .
C9 N1 Co1 110.56(13) . .
C7 N1 Co1 108.44(13) . .
C10 C10 O7 87.5(12) 2_554 .
C10 C10 O7 61.1(11) 2_554 2_554
O7 C10 O7 124.8(4) . 2_554
C10 C10 H10B 118.4 2_554 .
O7 C10 H10B 117.5 . .
O7 C10 H10B 117.3 2_554 .
C10 O7 C10 31.3(4) . 2_554
C10 O7 Co1 136.9(3) . .
C10 O7 Co1 117.5(3) 2_554 .
P1 O2 Co1 116.95(10) . .
P2 O4 Co1 116.24(9) . .
P2 O5 Co1 154.02(12) . 1_565
P2 O6 H6A 109.5 . .
Co1 O1W H1WA 123.7 . .
Co1 O1W H1WB 120.5 . .
H1WA O1W H1WB 109.9 . .
H3E N3 H3B 110.0 . .
H3E N3 H3C 109.5 . .
H3B N3 H3C 103.3 . .
H3E N3 H3D 109.5 . .
H3B N3 H3D 114.9 . .
H3C N3 H3D 109.5 . .
N2 N2 H2D 72.9 2 .
N2 N2 H2E 55.0 2 .
H2D N2 H2E 108.5 . .
N2 N2 H2F 84.9 2 .
H2D N2 H2F 111.1 . .
H2E N2 H2F 109.2 . .
N2 N2 H2H 162.6 2 .
H2D N2 H2H 109.3 . .
H2E N2 H2H 109.4 . .
H2F N2 H2H 109.4 . .

loop_
_geom_bond_atom_site_label_1
_geom_bond_atom_site_label_2
_geom_bond_distance
_geom_bond_site_symmetry_2
Co1 O5 2.0820(18) 1_545
Co1 O2 2.0952(18) .
Co1 O1W 2.1040(18) .
Co1 O4 2.1134(17) .
Co1 O7 2.1265(18) .
Co1 N1 2.2548(19) .
P2 O5 1.4894(18) .
P2 O4 1.5269(17) .
P2 O6 1.5596(18) .
P2 C9 1.812(2) .
P1 O1 1.5193(18) .
P1 O3 1.5212(19) .
P1 O2 1.5299(18) .
P1 C8 1.834(2) .
C1 C6 1.389(4) .
C1 C2 1.397(4) .
C1 C7 1.505(3) .
C2 C3 1.389(4) .
C2 H3A 0.9300 .
C3 C4 1.375(6) .
C3 H6 0.9300 .
C4 C5 1.363(6) .
C4 H5 0.9300 .
C5 C6 1.392(4) .
C5 H4A 0.9300 .
C6 H2 0.9300 .
C7 N1 1.507(3) .
C7 H1A 0.9700 .
C7 H1B 0.9700 .
C8 N1 1.482(3) .
C8 H7A 0.9700 .
C8 H7B 0.9700 .
C9 N1 1.498(3) .
C9 H8A 0.9700 .
C9 H8B 0.9700 .
C10 C10 0.691(9) 2_554
C10 O7 1.163(8) .
C10 O7 1.327(7) 2_554
C10 H10B 0.8247 .
O7 C10 1.327(7) 2_554
O5 Co1 2.0820(18) 1_565
O6 H6A 0.8200 .
O1W H1WA 0.8498 .
O1W H1WB 0.8499 .
N3 H3E 0.9000 .
N3 H3B 0.8989 .
N3 H3C 0.9000 .
N3 H3D 0.9000 .
N2 N2 1.031(10) 2
N2 H2D 0.9005 .
N2 H2E 0.8994 .
N2 H2F 0.9004 .
N2 H2H 0.9007 .

loop_
_geom_hbond_atom_site_label_D
_geom_hbond_atom_site_label_H
_geom_hbond_atom_site_label_A
_geom_hbond_distance_DH
_geom_hbond_distance_HA
_geom_hbond_distance_DA
_geom_hbond_angle_DHA
_geom_hbond_site_symmetry_A
N2 H2H O1 0.90 2.15 3.002(5) 158.2 .
N2 H2F O4 0.90 1.94 2.817(5) 165.7 5_575
N2 H2E O7 0.90 2.24 3.021(5) 144.8 6_566
N2 H2E O7 0.90 2.24 2.878(5) 127.5 5_565
N2 H2D O4 0.90 1.94 2.770(6) 153.5 6_576
N3 H3D O3 0.90 1.79 2.683(3) 172.9 1_545
N3 H3C O5 0.90 2.48 3.054(3) 121.7 1_545
N3 H3C O4 0.90 2.41 3.224(3) 149.8 1_545
N3 H3B O2 0.90 1.95 2.836(3) 168.3 5_565
N3 H3E O2 0.90 2.22 3.015(3) 147.7 .
N3 H3E O1 0.90 2.51 3.286(4) 144.7 .
O1W H1WB O1 0.85 1.96 2.798(3) 170.4 6_565
O1W H1WA O3 0.85 1.93 2.716(2) 152.8 6_575
O6 H6A O1 0.82 1.79 2.608(3) 175.6 6_575
C10 H10B N2 0.82 2.50 3.208(7) 145.1 5_575
C9 H8B O3 0.97 2.43 3.217(3) 138.4 .

loop_
_geom_torsion_atom_site_label_1
_geom_torsion_atom_site_label_2
_geom_torsion_atom_site_label_3
_geom_torsion_atom_site_label_4
_geom_torsion
_geom_torsion_site_symmetry_1
_geom_torsion_site_symmetry_4
C6 C1 C2 C3 0.0(4) . .
C7 C1 C2 C3 177.2(3) . .
C1 C2 C3 C4 0.0(5) . .
C2 C3 C4 C5 0.4(5) . .
C3 C4 C5 C6 -0.9(5) . .
C2 C1 C6 C5 -0.5(4) . .
C7 C1 C6 C5 -177.6(3) . .
C4 C5 C6 C1 1.0(5) . .
C6 C1 C7 N1 -93.3(3) . .
C2 C1 C7 N1 89.7(3) . .
O1 P1 C8 N1 162.28(15) . .
O3 P1 C8 N1 -77.44(17) . .
O2 P1 C8 N1 42.01(18) . .
O5 P2 C9 N1 159.77(15) . .
O4 P2 C9 N1 37.81(18) . .
O6 P2 C9 N1 -79.91(17) . .
P1 C8 N1 C9 73.4(2) . .
P1 C8 N1 C7 -161.69(15) . .
P1 C8 N1 Co1 -45.02(16) . .
P2 C9 N1 C8 -139.66(16) . .
P2 C9 N1 C7 94.89(19) . .
P2 C9 N1 Co1 -25.67(18) . .
C1 C7 N1 C8 -56.7(3) . .
C1 C7 N1 C9 67.9(3) . .
C1 C7 N1 Co1 -170.33(18) . .
O7 C10 O7 C10 51.8(6) 2_554 2_554
C10 C10 O7 Co1 62.9(7) 2_554 .
O7 C10 O7 Co1 114.7(5) 2_554 .
O1 P1 O2 Co1 -130.08(11) . .
O3 P1 O2 Co1 103.84(11) . .
C8 P1 O2 Co1 -14.85(13) . .
O5 P2 O4 Co1 -151.02(10) . .
O6 P2 O4 Co1 81.27(12) . .
C9 P2 O4 Co1 -32.32(13) . .
O4 P2 O5 Co1 -92.8(3) . 1_565
O6 P2 O5 Co1 34.4(3) . 1_565
C9 P2 O5 Co1 150.3(3) . 1_565
